data_2101809
loop_
_publ_author_name
'Khatib, S.'
'Botoshansky, M.'
'Eichen, Y.'

_publ_section_title
;
 Effects of Crystal Packing on Photoinduced Proton-Transfer Processes
 of 2,4-Dinitrobenzylpyridine Derivatives
;
_journal_issue 2
_journal_name_full 'Acta Crystallographica Section B'
_journal_page_first 306
_journal_page_last 316
_journal_paper_doi 10.1107/S0108768196013729
_journal_volume 53
_journal_year 1997
_chemical_formula_sum 'C13 H11 N3 O4'
_chemical_formula_weight 273.25
_chemical_name_common (2)
_chemical_name_systematic
;
 ?
;
_space_group_IT_number 14
_symmetry_cell_setting monoclinic
_symmetry_space_group_name_Hall '-P 2ybc'
_symmetry_space_group_name_H-M 'P 1 21/c 1'
_audit_creation_method SHELXL
_cell_angle_alpha 90.00
_cell_angle_beta 102.75(3)
_cell_angle_gamma 90.00
_cell_formula_units_Z 4
_cell_length_a 11.210(3)
_cell_length_b 15.181(4)
_cell_length_c 7.734(2)
_cell_measurement_reflns_used 25
_cell_measurement_temperature 293(2)
_cell_measurement_theta_max 11.3
_cell_measurement_theta_min 2.2
_cell_volume 1283.7(6)
_computing_cell_refinement 'Philips PW 1100/20 (Philips, 1973)'
_computing_data_collection 'Philips PW 1100/20 (Philips, 1973)'
_computing_data_reduction 'PROCN (Philips, 1973)'
_computing_molecular_graphics 'TEXSAN, Version 1.6, MSC'
_computing_structure_refinement 'SHELXL-93 (Sheldrick, 1993)'
_computing_structure_solution 'SHELXS-86 (Sheldrick, 1990)'
_diffrn_ambient_temperature 293(2)
_diffrn_measurement_device 'Philips PW 1100 four-circle'
_diffrn_measurement_method \w/2\q
_diffrn_radiation_monochromator graphite
_diffrn_radiation_source 'fine-focus sealed tube'
_diffrn_radiation_type MoK\a
_diffrn_radiation_wavelength 0.71070
_diffrn_reflns_av_R_equivalents 0.0644
_diffrn_reflns_av_sigmaI/netI 0.0463
_diffrn_reflns_limit_h_max 11
_diffrn_reflns_limit_h_min 0
_diffrn_reflns_limit_k_max 17
_diffrn_reflns_limit_k_min 0
_diffrn_reflns_limit_l_max 8
_diffrn_reflns_limit_l_min -8
_diffrn_reflns_number 1776
_diffrn_reflns_theta_max 23.93
_diffrn_reflns_theta_min 2.30
_diffrn_standards_decay_% 25
_diffrn_standards_interval_time 120
_diffrn_standards_number 3
_exptl_absorpt_coefficient_mu 0.108
_exptl_absorpt_correction_type none
_exptl_crystal_colour colorless
_exptl_crystal_density_diffrn 1.414
_exptl_crystal_description 'triangular wedges'
_exptl_crystal_F_000 568
_exptl_crystal_size_max 1.33
_exptl_crystal_size_mid 0.78
_exptl_crystal_size_min 0.65
_refine_diff_density_max 0.437
_refine_diff_density_min -0.457
_refine_ls_extinction_coef 0.075(12)
_refine_ls_extinction_method 'SHELXL93 (Sheldrick. 1993)'
_refine_ls_goodness_of_fit_all 1.262
_refine_ls_goodness_of_fit_obs 1.091
_refine_ls_hydrogen_treatment isotropic
_refine_ls_matrix_type full
_refine_ls_number_parameters 226
_refine_ls_number_reflns 1659
_refine_ls_number_restraints 0
_refine_ls_restrained_S_all 1.300
_refine_ls_restrained_S_obs 1.091
_refine_ls_R_factor_all 0.0740
_refine_ls_R_factor_obs 0.0566
_refine_ls_shift/esd_max 0.038
_refine_ls_shift/esd_mean 0.002
_refine_ls_structure_factor_coef Fsqd
_refine_ls_weighting_scheme
;calc w = 1/[\s^2^(Fo^2^) + (0.1023P)^2^ + 0.9019P], where P =
(Fo^2^ + 2Fc^2^)/3
;
_refine_ls_wR_factor_all 0.2130
_refine_ls_wR_factor_obs 0.1659
_reflns_number_observed 1458
_reflns_number_total 1665
_reflns_observed_criterion >2sigma(I)
_cod_data_source_file de0002.cif
_cod_data_source_block 2
_cod_depositor_comments
;
The following automatic conversions were performed:
'_symmetry_cell_setting' value 'Monoclinic' changed to 'monoclinic'
according to '/home/saulius/struct/CIF-dictionaries/cif_core.dic'
dictionary named 'cif_core.dic' version 2.4.1 from 2010-06-29.

Automatic conversion script
Id: cif_fix_enum 1527 2010-12-29 10:47:43Z saulius 

The following automatic conversions were performed:

'_symmetry_cell_setting' value 'Monoclinic' changed to 'monoclinic'
according to /home/saulius/struct/CIF-dictionaries/cif_core.dic
dictionary named 'cif_core.dic' version 2.4.1 from 2010-06-29.

Automatic conversion script
Id: cif_fix_values 1715 2011-07-08 13:25:40Z adriana 
;
_cod_original_sg_symbol_H-M P21/c
_cod_database_code 2101809
_cod_database_fobs_code 2101809

loop_
_symmetry_equiv_pos_as_xyz
'x, y, z'
'-x, y+1/2, -z+1/2'
'-x, -y, -z'
'x, -y-1/2, z-1/2'

loop_
_atom_site_aniso_label
_atom_site_aniso_U_11
_atom_site_aniso_U_22
_atom_site_aniso_U_33
_atom_site_aniso_U_12
_atom_site_aniso_U_13
_atom_site_aniso_U_23
C1 0.075(3) 0.049(2) 0.052(2) -0.003(2) 0.019(2) -0.006(2)
C2 0.053(2) 0.069(3) 0.042(2) -0.007(2) 0.011(2) -0.003(2)
C3 0.039(2) 0.062(2) 0.050(2) 0.002(2) 0.008(2) 0.008(2)
C4 0.049(2) 0.048(2) 0.052(2) 0.007(2) 0.008(2) -0.001(2)
C5 0.038(2) 0.045(2) 0.046(2) -0.001(2) 0.007(2) -0.001(2)
C6 0.063(3) 0.045(2) 0.047(2) 0.002(2) 0.003(2) -0.006(2)
C7 0.044(2) 0.047(2) 0.039(2) 0.001(2) 0.009(2) -0.002(2)
C8 0.050(2) 0.047(2) 0.053(2) -0.009(2) 0.005(2) -0.001(2)
C9 0.040(2) 0.064(3) 0.050(2) -0.008(2) 0.001(2) -0.001(2)
C10 0.041(2) 0.054(2) 0.045(2) 0.005(2) 0.008(2) 0.007(2)
C11 0.044(2) 0.048(2) 0.046(2) -0.003(2) 0.012(2) -0.001(2)
C12 0.035(2) 0.049(2) 0.040(2) -0.001(2) 0.008(2) -0.005(2)
C13 0.071(4) 0.087(4) 0.071(3) 0.029(3) 0.008(3) 0.027(3)
N1 0.069(2) 0.045(2) 0.048(2) 0.002(2) 0.016(2) 0.0001(14)
N2 0.044(2) 0.053(2) 0.049(2) -0.005(2) 0.0055(15) -0.0001(15)
N3 0.049(2) 0.076(3) 0.063(2) 0.005(2) 0.008(2) 0.015(2)
O2 0.065(2) 0.053(2) 0.072(2) -0.0130(14) -0.0018(15) -0.0036(14)
O1 0.043(2) 0.089(2) 0.082(2) 0.011(2) 0.0025(15) -0.010(2)
O3 0.081(2) 0.064(2) 0.099(3) 0.016(2) 0.011(2) 0.018(2)
O4 0.077(2) 0.110(3) 0.104(3) -0.004(2) -0.030(2) 0.033(2)

loop_
_atom_site_label
_atom_site_fract_x
_atom_site_fract_y
_atom_site_fract_z
_atom_site_U_iso_or_equiv
_atom_site_thermal_displace_type
_atom_site_calc_flag
_atom_site_occupancy
_atom_site_type_symbol
C1 0.2951(4) 0.5585(3) 0.4277(5) 0.0582(12) Uani d 1 C
C2 0.3437(4) 0.4916(3) 0.5374(5) 0.0545(11) Uani d 1 C
C3 0.3610(3) 0.4101(3) 0.4675(5) 0.0504(10) Uani d 1 C
C4 0.3284(3) 0.4030(3) 0.2848(5) 0.0504(10) Uani d 1 C
C5 0.2816(3) 0.4737(2) 0.1820(5) 0.0434(10) Uani d 1 C
C6 0.2501(4) 0.4639(3) -0.0177(5) 0.0528(11) Uani d 1 C
C7 0.1793(3) 0.5377(2) -0.1216(4) 0.0435(10) Uani d 1 C
C8 0.0617(4) 0.5209(3) -0.2231(5) 0.0511(11) Uani d 1 C
C9 -0.0066(4) 0.5845(3) -0.3265(5) 0.0529(11) Uani d 1 C
C10 0.0401(3) 0.6679(2) -0.3263(5) 0.0470(10) Uani d 1 C
C11 0.1528(3) 0.6899(2) -0.2251(5) 0.0455(10) Uani d 1 C
C12 0.2203(3) 0.6243(2) -0.1276(4) 0.0416(9) Uani d 1 C
C13 0.4117(6) 0.3343(4) 0.5848(8) 0.078(2) Uani d 1 C
N1 0.2620(3) 0.5516(2) 0.2499(4) 0.0537(9) Uani d 1 N
N2 0.3423(3) 0.6502(2) -0.0277(4) 0.0494(9) Uani d 1 N
N3 -0.0319(3) 0.7365(3) -0.4355(5) 0.0633(10) Uani d 1 N
O2 0.3525(3) 0.7219(2) 0.0468(4) 0.0660(9) Uani d 1 O
O1 0.4273(3) 0.6001(2) -0.0256(4) 0.0730(10) Uani d 1 O
O3 0.0004(3) 0.8125(2) -0.4087(5) 0.0830(11) Uani d 1 O
O4 -0.1179(4) 0.7132(3) -0.5517(6) 0.1046(14) Uani d 1 O
H1 0.282(4) 0.612(3) 0.468(6) 0.063(12) Uiso d 1 H
H2 0.372(4) 0.504(3) 0.659(6) 0.057(11) Uiso d 1 H
H4 0.337(4) 0.346(3) 0.231(5) 0.061(11) Uiso d 1 H
H61 0.329(5) 0.462(3) -0.054(6) 0.072(14) Uiso d 1 H
H62 0.209(4) 0.410(3) -0.050(5) 0.052(10) Uiso d 1 H
H8 0.032(4) 0.461(3) -0.223(5) 0.057(11) Uiso d 1 H
H9 -0.085(5) 0.574(3) -0.392(6) 0.073(13) Uiso d 1 H
H11 0.188(4) 0.750(3) -0.224(5) 0.054(11) Uiso d 1 H
H131 0.355(7) 0.315(4) 0.669(10) 0.14(2) Uiso d 1 H
H132 0.486(7) 0.332(5) 0.614(10) 0.12(3) Uiso d 1 H
H133 0.416(6) 0.282(5) 0.518(9) 0.12(2) Uiso d 1 H

loop_
_atom_type_symbol
_atom_type_description
_atom_type_scat_dispersion_real
_atom_type_scat_dispersion_imag
_atom_type_scat_source
C C 0.0033 0.0016 'International Tables Vol C Tables 4.2.6.8 and 6.1.1.4'
N N 0.0061 0.0033 'International Tables Vol C Tables 4.2.6.8 and 6.1.1.4'
O O 0.0106 0.0060 'International Tables Vol C Tables 4.2.6.8 and 6.1.1.4'
H H 0.0000 0.0000 'International Tables Vol C Tables 4.2.6.8 and 6.1.1.4'

loop_
_geom_angle_atom_site_label_1
_geom_angle_atom_site_label_2
_geom_angle_atom_site_label_3
_geom_angle
N1 C1 C2 124.2(4)
N1 C1 H1 113.(3)
C2 C1 H1 122.(3)
C1 C2 C3 119.8(4)
C1 C2 H2 119.(2)
C3 C2 H2 121.(2)
C2 C3 C4 116.2(4)
C2 C3 C13 121.2(4)
C4 C3 C13 122.5(4)
C5 C4 C3 120.9(4)
C5 C4 H4 121.(2)
C3 C4 H4 118.(2)
N1 C5 C4 122.8(3)
N1 C5 C6 117.9(3)
C4 C5 C6 119.3(3)
C7 C6 C5 116.8(3)
C7 C6 H61 106.(3)
C5 C6 H61 106.(3)
C7 C6 H62 109.(2)
C5 C6 H62 110.(2)
H61 C6 H62 109.(3)
C12 C7 C8 115.4(3)
C12 C7 C6 125.6(3)
C8 C7 C6 119.1(3)
C9 C8 C7 122.2(4)
C9 C8 H8 121.(2)
C7 C8 H8 117.(2)
C10 C9 C8 119.0(4)
C10 C9 H9 119.(3)
C8 C9 H9 122.(3)
C9 C10 C11 122.0(4)
C9 C10 N3 119.6(4)
C11 C10 N3 118.5(3)
C12 C11 C10 117.6(3)
C12 C11 H11 119.(2)
C10 C11 H11 123.(2)
C11 C12 C7 123.8(3)
C11 C12 N2 115.6(3)
C7 C12 N2 120.7(3)
C3 C13 H131 113.(4)
C3 C13 H132 115.(5)
H131 C13 H132 123.(7)
C3 C13 H133 112.(4)
H131 C13 H133 102.(5)
H132 C13 H133 87.(6)
C5 N1 C1 116.0(3)
O1 N2 O2 123.9(3)
O1 N2 C12 118.4(3)
O2 N2 C12 117.7(3)
O3 N3 O4 124.0(4)
O3 N3 C10 118.1(4)
O4 N3 C10 117.8(4)

loop_
_geom_bond_atom_site_label_1
_geom_bond_atom_site_label_2
_geom_bond_distance
C1 N1 1.347(5)
C1 C2 1.357(6)
C1 H1 0.90(4)
C2 C3 1.381(6)
C2 H2 0.94(4)
C3 C4 1.384(6)
C3 C13 1.497(6)
C4 C5 1.369(5)
C4 H4 0.97(4)
C5 N1 1.332(5)
C5 C6 1.513(5)
C6 C7 1.500(5)
C6 H61 0.99(5)
C6 H62 0.95(4)
C7 C12 1.396(5)
C7 C8 1.401(5)
C8 C9 1.374(6)
C8 H8 0.97(4)
C9 C10 1.370(6)
C9 H9 0.92(5)
C10 C11 1.372(5)
C10 N3 1.466(5)
C11 C12 1.372(5)
C11 H11 0.99(4)
C12 N2 1.468(5)
C13 H131 1.05(9)
C13 H132 0.81(7)
C13 H133 0.96(7)
N2 O1 1.217(4)
N2 O2 1.226(4)
N3 O3 1.213(5)
N3 O4 1.216(5)

loop_
_geom_torsion_atom_site_label_1
_geom_torsion_atom_site_label_2
_geom_torsion_atom_site_label_3
_geom_torsion_atom_site_label_4
_geom_torsion
N1 C1 C2 C3 -0.5(7)
C1 C2 C3 C4 1.1(6)
C1 C2 C3 C13 -178.6(5)
C2 C3 C4 C5 -0.1(6)
C13 C3 C4 C5 179.6(4)
C3 C4 C5 N1 -1.6(6)
C3 C4 C5 C6 178.4(4)
N1 C5 C6 C7 -10.3(6)
C4 C5 C6 C7 169.6(4)
C5 C6 C7 C12 63.4(5)
C5 C6 C7 C8 -116.6(4)
C12 C7 C8 C9 2.3(5)
C6 C7 C8 C9 -177.6(4)
C7 C8 C9 C10 -2.1(6)
C8 C9 C10 C11 -0.4(6)
C8 C9 C10 N3 -179.8(4)
C9 C10 C11 C12 2.4(6)
N3 C10 C11 C12 -178.2(3)
C10 C11 C12 C7 -2.1(5)
C10 C11 C12 N2 177.4(3)
C8 C7 C12 C11 -0.2(5)
C6 C7 C12 C11 179.8(3)
C8 C7 C12 N2 -179.7(3)
C6 C7 C12 N2 0.3(5)
C4 C5 N1 C1 2.2(6)
C6 C5 N1 C1 -177.8(4)
C2 C1 N1 C5 -1.2(6)
C11 C12 N2 O1 -138.2(4)
C7 C12 N2 O1 41.3(5)
C11 C12 N2 O2 40.7(4)
C7 C12 N2 O2 -139.7(3)
C9 C10 N3 O3 166.5(4)
C11 C10 N3 O3 -13.0(6)
C9 C10 N3 O4 -16.0(6)
C11 C10 N3 O4 164.6(4)

loop_
_cod_related_entry_id
_cod_related_entry_database
_cod_related_entry_code
1 ChemSpider 8036012
